data_4067431
loop_
_publ_author_name
'Song, Li-Cheng'
'Liu, Xu-Feng'
'Ming, Jiang-Bo'
'Ge, Jian-Hua'
'Xie, Zhao-Jun'
'Hu, Qing-Mei'

_publ_section_title
;
 Reactions Starting from Diiron Propanedithiolate
 [(\m-SCH2)2CH(OH)]Fe2(CO)6Leading to Malonyl-, PPh3-, and
 [60]Fullerene-Containing Compounds Relevant to the Active Site of
 FeFe-Hydrogenases
;
_journal_issue 3
_journal_name_full Organometallics
_journal_page_first 610
_journal_paper_doi 10.1021/om9009526
_journal_volume 29
_journal_year 2010
_chemical_formula_sum 'C26 H21 Fe2 O6 P S2'
_chemical_formula_weight 636.22
_chemical_name_systematic
; 
 ? 
;
_space_group_IT_number 14
_symmetry_cell_setting monoclinic
_symmetry_space_group_name_Hall '-P 2ybc'
_symmetry_space_group_name_H-M 'P 1 21/c 1'
_atom_sites_solution_hydrogens geom
_atom_sites_solution_primary direct
_atom_sites_solution_secondary difmap
_audit_creation_method SHELXL-97
_cell_angle_alpha 90.00
_cell_angle_beta 102.28(3)
_cell_angle_gamma 90.00
_cell_formula_units_Z 4
_cell_length_a 9.2085(18)
_cell_length_b 17.506(4)
_cell_length_c 16.610(3)
_cell_measurement_reflns_used 6460
_cell_measurement_temperature 113(2)
_cell_measurement_theta_max 27.916
_cell_measurement_theta_min 1.711
_cell_volume 2616.3(10)
_computing_cell_refinement crystalclear
_computing_data_collection crystalclear
_computing_data_reduction crystalclear
_computing_molecular_graphics 'Bruker SHELXTL'
_computing_publication_material 'Bruker SHELXTL'
_computing_structure_refinement 'SHELXL-97 (Sheldrick, 1997)'
_computing_structure_solution 'SHELXS-97 (Sheldrick, 1990)'
_diffrn_ambient_temperature 113(2)
_diffrn_measured_fraction_theta_full 0.998
_diffrn_measured_fraction_theta_max 0.998
_diffrn_measurement_device_type 'rigaku saturn'
_diffrn_measurement_method '\w scans'
_diffrn_radiation_monochromator confocal
_diffrn_radiation_source 'rotating anode'
_diffrn_radiation_type MoK\a
_diffrn_radiation_wavelength 0.71073
_diffrn_reflns_av_R_equivalents 0.0646
_diffrn_reflns_av_sigmaI/netI 0.0646
_diffrn_reflns_limit_h_max 11
_diffrn_reflns_limit_h_min -12
_diffrn_reflns_limit_k_max 13
_diffrn_reflns_limit_k_min -23
_diffrn_reflns_limit_l_max 21
_diffrn_reflns_limit_l_min -20
_diffrn_reflns_number 18891
_diffrn_reflns_theta_full 27.89
_diffrn_reflns_theta_max 27.89
_diffrn_reflns_theta_min 1.71
_exptl_absorpt_coefficient_mu 1.370
_exptl_absorpt_correction_T_max 0.8983
_exptl_absorpt_correction_T_min 0.8529
_exptl_absorpt_correction_type multi-scan
_exptl_absorpt_process_details crystalclear
_exptl_crystal_density_diffrn 1.615
_exptl_crystal_density_method 'not measured'
_exptl_crystal_F_000 1296
_exptl_crystal_size_max 0.12
_exptl_crystal_size_mid 0.10
_exptl_crystal_size_min 0.08
_refine_diff_density_max 0.408
_refine_diff_density_min -0.491
_refine_diff_density_rms 0.086
_refine_ls_extinction_method none
_refine_ls_goodness_of_fit_ref 1.053
_refine_ls_hydrogen_treatment constr
_refine_ls_matrix_type full
_refine_ls_number_parameters 335
_refine_ls_number_reflns 6224
_refine_ls_number_restraints 0
_refine_ls_restrained_S_all 1.053
_refine_ls_R_factor_all 0.0476
_refine_ls_R_factor_gt 0.0392
_refine_ls_shift/su_max 0.001
_refine_ls_shift/su_mean 0.000
_refine_ls_structure_factor_coef Fsqd
_refine_ls_weighting_details 'calc w=1/[\s^2^(Fo^2^)+(0.0324P)^2^+0.0000P] where P=(Fo^2^+2Fc^2^)/3'
_refine_ls_weighting_scheme calc
_refine_ls_wR_factor_gt 0.0869
_refine_ls_wR_factor_ref 0.0907
_reflns_number_gt 5362
_reflns_number_total 6224
_reflns_threshold_expression >2sigma(I)
_cod_data_source_file om9009526_si_001.cif
_cod_data_source_block r80214c
_cod_depositor_comments
;
The following automatic conversions were performed:

'_symmetry_cell_setting' value 'Monoclinic' changed to 'monoclinic'
according to /home/saulius/struct/CIF-dictionaries/cif_core.dic
dictionary named 'cif_core.dic' version 2.4.1 from
2010-06-29.

'_exptl_absorpt_correction_type' value 'MULTI-SCAN'
changed to 'multi-scan' according to
/home/saulius/struct/CIF-dictionaries/cif_core.dic dictionary named
'cif_core.dic' version 2.4.1 from
2010-06-29.

'_refine_ls_hydrogen_treatment' value 'CONSTR' changed
to 'constr' according to
/home/saulius/struct/CIF-dictionaries/cif_core.dic dictionary named
'cif_core.dic' version 2.4.1 from 2010-06-29.

Automatic conversion script
Id: cif_fix_values 1715 2011-07-08 13:25:40Z adriana 
;
_cod_original_cell_volume 2616.4(9)
_cod_original_sg_symbol_H-M P2(1)/c
_cod_database_code 4067431

loop_
_symmetry_equiv_pos_as_xyz
'x, y, z'
'-x, y+1/2, -z+1/2'
'-x, -y, -z'
'x, -y-1/2, z-1/2'

loop_
_atom_site_label
_atom_site_type_symbol
_atom_site_fract_x
_atom_site_fract_y
_atom_site_fract_z
_atom_site_U_iso_or_equiv
_atom_site_adp_type
_atom_site_occupancy
_atom_site_symmetry_multiplicity
_atom_site_calc_flag
_atom_site_refinement_flags
Fe1 Fe 0.23474(3) 0.009306(18) 0.118578(19) 0.01506(9) Uani 1 1 d .
Fe2 Fe 0.40179(3) 0.075383(17) 0.238672(18) 0.01246(9) Uani 1 1 d .
S1 S 0.35121(6) -0.05133(3) 0.23523(3) 0.01572(12) Uani 1 1 d .
S2 S 0.46330(5) 0.05409(3) 0.11520(3) 0.01421(12) Uani 1 1 d .
P1 P 0.61278(6) 0.10262(3) 0.33121(3) 0.01292(12) Uani 1 1 d .
O1 O 0.2129(2) -0.11498(11) -0.00308(12) 0.0361(5) Uani 1 1 d .
O2 O -0.04158(18) -0.01149(11) 0.17670(12) 0.0325(4) Uani 1 1 d .
O3 O 0.1211(2) 0.13828(12) 0.01034(13) 0.0419(5) Uani 1 1 d .
O4 O 0.20668(19) 0.08363(11) 0.35587(11) 0.0314(4) Uani 1 1 d .
O5 O 0.31530(19) 0.23006(9) 0.18315(11) 0.0274(4) Uani 1 1 d .
O6 O 0.72286(17) -0.13592(9) 0.17362(11) 0.0253(4) Uani 1 1 d .
H6 H 0.8043 -0.1180 0.1715 0.038 Uiso 1 1 calc R
C1 C 0.2191(2) -0.06668(14) 0.04443(14) 0.0219(5) Uani 1 1 d .
C2 C 0.0657(2) -0.00274(14) 0.15341(15) 0.0210(5) Uani 1 1 d .
C3 C 0.1628(2) 0.08751(15) 0.05230(15) 0.0247(5) Uani 1 1 d .
C4 C 0.2859(2) 0.08126(13) 0.31127(14) 0.0185(5) Uani 1 1 d .
C5 C 0.3549(2) 0.17045(13) 0.20651(13) 0.0177(5) Uani 1 1 d .
C6 C 0.7268(2) 0.02037(12) 0.37366(13) 0.0155(4) Uani 1 1 d .
C7 C 0.6613(3) -0.03909(14) 0.40888(14) 0.0211(5) Uani 1 1 d .
H7 H 0.5621 -0.0355 0.4124 0.025 Uiso 1 1 calc R
C8 C 0.7423(3) -0.10346(14) 0.43869(15) 0.0282(6) Uani 1 1 d .
H8 H 0.6982 -0.1425 0.4631 0.034 Uiso 1 1 calc R
C9 C 0.8892(3) -0.10958(15) 0.43207(17) 0.0316(6) Uani 1 1 d .
H9 H 0.9435 -0.1531 0.4515 0.038 Uiso 1 1 calc R
C10 C 0.9554(3) -0.05176(15) 0.39693(15) 0.0274(6) Uani 1 1 d .
H10 H 1.0536 -0.0567 0.3919 0.033 Uiso 1 1 calc R
C11 C 0.8760(2) 0.01422(13) 0.36875(14) 0.0202(5) Uani 1 1 d .
H11 H 0.9221 0.0540 0.3467 0.024 Uiso 1 1 calc R
C12 C 0.7486(2) 0.16563(12) 0.29806(13) 0.0151(4) Uani 1 1 d .
C13 C 0.7877(2) 0.15283(13) 0.22276(14) 0.0184(5) Uani 1 1 d .
H13 H 0.7376 0.1156 0.1876 0.022 Uiso 1 1 calc R
C14 C 0.8997(2) 0.19438(14) 0.19893(15) 0.0222(5) Uani 1 1 d .
H14 H 0.9248 0.1847 0.1485 0.027 Uiso 1 1 calc R
C15 C 0.9742(3) 0.25058(15) 0.25072(16) 0.0278(6) Uani 1 1 d .
H15 H 1.0500 0.2785 0.2354 0.033 Uiso 1 1 calc R
C16 C 0.9351(3) 0.26474(16) 0.32497(18) 0.0364(7) Uani 1 1 d .
H16 H 0.9839 0.3030 0.3593 0.044 Uiso 1 1 calc R
C17 C 0.8233(3) 0.22247(14) 0.34937(16) 0.0263(6) Uani 1 1 d .
H17 H 0.7987 0.2323 0.3999 0.032 Uiso 1 1 calc R
C18 C 0.5840(2) 0.15192(12) 0.42346(13) 0.0148(4) Uani 1 1 d .
C19 C 0.6663(2) 0.13328(14) 0.50230(14) 0.0212(5) Uani 1 1 d .
H19 H 0.7295 0.0912 0.5091 0.025 Uiso 1 1 calc R
C20 C 0.6541(3) 0.17694(15) 0.56973(14) 0.0249(5) Uani 1 1 d .
H20 H 0.7088 0.1640 0.6217 0.030 Uiso 1 1 calc R
C21 C 0.5614(3) 0.23964(14) 0.56073(15) 0.0242(5) Uani 1 1 d .
H21 H 0.5557 0.2695 0.6063 0.029 Uiso 1 1 calc R
C22 C 0.4764(3) 0.25819(14) 0.48350(15) 0.0210(5) Uani 1 1 d .
H22 H 0.4129 0.3001 0.4774 0.025 Uiso 1 1 calc R
C23 C 0.4867(2) 0.21413(13) 0.41601(14) 0.0179(5) Uani 1 1 d .
H23 H 0.4280 0.2260 0.3647 0.022 Uiso 1 1 calc R
C24 C 0.4954(2) -0.11397(13) 0.21269(15) 0.0197(5) Uani 1 1 d .
H24A H 0.5334 -0.1447 0.2612 0.024 Uiso 1 1 calc R
H24B H 0.4500 -0.1486 0.1689 0.024 Uiso 1 1 calc R
C25 C 0.6248(2) -0.07515(13) 0.18747(14) 0.0184(5) Uani 1 1 d .
H25 H 0.6764 -0.0429 0.2328 0.022 Uiso 1 1 calc R
C26 C 0.5842(2) -0.02776(13) 0.11001(14) 0.0180(5) Uani 1 1 d .
H26A H 0.5356 -0.0607 0.0654 0.022 Uiso 1 1 calc R
H26B H 0.6752 -0.0093 0.0962 0.022 Uiso 1 1 calc R

loop_
_atom_site_aniso_label
_atom_site_aniso_U_11
_atom_site_aniso_U_22
_atom_site_aniso_U_33
_atom_site_aniso_U_23
_atom_site_aniso_U_13
_atom_site_aniso_U_12
Fe1 0.01075(15) 0.01855(18) 0.01529(17) -0.00087(13) 0.00142(12) -0.00139(12)
Fe2 0.01064(15) 0.01441(17) 0.01257(16) -0.00040(12) 0.00297(12) -0.00053(12)
S1 0.0149(2) 0.0157(3) 0.0169(3) 0.0012(2) 0.0039(2) -0.0014(2)
S2 0.0125(2) 0.0175(3) 0.0130(2) 0.0001(2) 0.0035(2) -0.0010(2)
P1 0.0115(2) 0.0147(3) 0.0127(3) -0.0006(2) 0.0028(2) -0.0010(2)
O1 0.0307(10) 0.0400(12) 0.0366(11) -0.0188(9) 0.0051(8) -0.0043(9)
O2 0.0191(8) 0.0416(12) 0.0394(11) -0.0018(9) 0.0118(8) -0.0030(8)
O3 0.0258(9) 0.0476(13) 0.0473(12) 0.0243(11) -0.0038(9) 0.0026(9)
O4 0.0249(9) 0.0433(12) 0.0305(10) -0.0083(9) 0.0162(8) -0.0067(8)
O5 0.0336(9) 0.0207(9) 0.0284(10) 0.0050(8) 0.0079(8) 0.0054(8)
O6 0.0183(8) 0.0228(9) 0.0352(10) -0.0024(8) 0.0068(8) 0.0072(7)
C1 0.0134(10) 0.0318(14) 0.0195(12) 0.0000(11) 0.0013(9) -0.0033(10)
C2 0.0159(11) 0.0231(13) 0.0219(12) -0.0039(10) -0.0008(9) -0.0007(9)
C3 0.0130(10) 0.0343(15) 0.0250(13) 0.0004(11) -0.0003(9) -0.0024(10)
C4 0.0169(10) 0.0195(12) 0.0199(12) -0.0024(9) 0.0060(9) -0.0038(9)
C5 0.0145(10) 0.0240(13) 0.0153(11) -0.0026(9) 0.0050(8) -0.0007(9)
C6 0.0158(10) 0.0159(11) 0.0131(10) -0.0002(9) -0.0008(8) 0.0000(9)
C7 0.0202(11) 0.0224(12) 0.0199(11) 0.0003(10) 0.0022(9) -0.0043(10)
C8 0.0349(14) 0.0210(13) 0.0255(13) 0.0085(11) -0.0007(11) -0.0060(11)
C9 0.0327(14) 0.0226(13) 0.0335(15) 0.0056(11) -0.0066(12) 0.0076(11)
C10 0.0181(11) 0.0329(15) 0.0293(14) 0.0049(11) 0.0007(10) 0.0078(10)
C11 0.0166(10) 0.0222(12) 0.0204(12) 0.0029(10) 0.0010(9) -0.0001(9)
C12 0.0135(9) 0.0148(11) 0.0163(10) 0.0019(9) 0.0016(8) 0.0001(8)
C13 0.0164(10) 0.0220(12) 0.0172(11) -0.0010(9) 0.0043(9) -0.0035(9)
C14 0.0203(11) 0.0268(13) 0.0209(11) 0.0005(10) 0.0076(9) -0.0051(10)
C15 0.0251(12) 0.0285(14) 0.0312(14) 0.0007(11) 0.0093(11) -0.0146(11)
C16 0.0394(15) 0.0370(16) 0.0356(15) -0.0143(13) 0.0144(12) -0.0265(13)
C17 0.0291(12) 0.0285(14) 0.0245(12) -0.0083(11) 0.0124(10) -0.0123(11)
C18 0.0128(9) 0.0184(11) 0.0141(10) -0.0017(9) 0.0044(8) -0.0037(8)
C19 0.0198(11) 0.0239(12) 0.0183(11) -0.0021(10) 0.0001(9) 0.0020(10)
C20 0.0266(12) 0.0341(14) 0.0132(11) -0.0025(10) 0.0021(10) -0.0035(11)
C21 0.0273(12) 0.0269(13) 0.0204(12) -0.0082(10) 0.0100(10) -0.0067(11)
C22 0.0238(11) 0.0199(12) 0.0222(12) -0.0035(10) 0.0111(10) -0.0011(10)
C23 0.0187(10) 0.0179(11) 0.0178(11) 0.0002(9) 0.0051(9) -0.0026(9)
C24 0.0210(11) 0.0151(11) 0.0216(12) -0.0002(9) 0.0017(9) 0.0052(9)
C25 0.0158(10) 0.0182(12) 0.0211(12) -0.0052(9) 0.0040(9) 0.0042(9)
C26 0.0130(10) 0.0238(12) 0.0181(11) -0.0049(10) 0.0057(9) -0.0016(9)

loop_
_atom_type_symbol
_atom_type_description
_atom_type_scat_dispersion_real
_atom_type_scat_dispersion_imag
_atom_type_scat_source
C C 0.0033 0.0016 'International Tables Vol C Tables 4.2.6.8 and 6.1.1.4'
H H 0.0000 0.0000 'International Tables Vol C Tables 4.2.6.8 and 6.1.1.4'
O O 0.0106 0.0060 'International Tables Vol C Tables 4.2.6.8 and 6.1.1.4'
S S 0.1246 0.1234 'International Tables Vol C Tables 4.2.6.8 and 6.1.1.4'
P P 0.1023 0.0942 'International Tables Vol C Tables 4.2.6.8 and 6.1.1.4'
Fe Fe 0.3463 0.8444 'International Tables Vol C Tables 4.2.6.8 and 6.1.1.4'

loop_
_geom_angle_atom_site_label_1
_geom_angle_atom_site_label_2
_geom_angle_atom_site_label_3
_geom_angle
C2 Fe1 C3 93.17(11)
C2 Fe1 C1 100.73(11)
C3 Fe1 C1 100.31(11)
C2 Fe1 S2 158.59(8)
C3 Fe1 S2 86.81(8)
C1 Fe1 S2 100.33(8)
C2 Fe1 S1 87.38(8)
C3 Fe1 S1 158.04(8)
C1 Fe1 S1 101.15(8)
S2 Fe1 S1 84.82(3)
C2 Fe1 Fe2 102.99(8)
C3 Fe1 Fe2 102.64(8)
C1 Fe1 Fe2 145.76(7)
S2 Fe1 Fe2 56.37(2)
S1 Fe1 Fe2 56.07(3)
C5 Fe2 C4 90.42(10)
C5 Fe2 P1 97.24(7)
C4 Fe2 P1 94.59(7)
C5 Fe2 S1 151.19(7)
C4 Fe2 S1 85.63(8)
P1 Fe2 S1 111.51(2)
C5 Fe2 S2 88.48(8)
C4 Fe2 S2 157.54(7)
P1 Fe2 S2 107.80(3)
S1 Fe2 S2 84.60(2)
C5 Fe2 Fe1 97.10(7)
C4 Fe2 Fe1 102.11(7)
P1 Fe2 Fe1 157.84(2)
S1 Fe2 Fe1 56.224(17)
S2 Fe2 Fe1 55.85(2)
C24 S1 Fe2 116.10(8)
C24 S1 Fe1 109.81(8)
Fe2 S1 Fe1 67.71(2)
C26 S2 Fe1 108.03(8)
C26 S2 Fe2 116.27(8)
Fe1 S2 Fe2 67.78(3)
C18 P1 C6 102.82(10)
C18 P1 C12 101.36(10)
C6 P1 C12 102.49(10)
C18 P1 Fe2 114.45(7)
C6 P1 Fe2 115.84(7)
C12 P1 Fe2 117.69(7)
C25 O6 H6 109.5
O1 C1 Fe1 178.2(2)
O2 C2 Fe1 178.8(2)
O3 C3 Fe1 177.9(2)
O4 C4 Fe2 177.3(2)
O5 C5 Fe2 175.34(19)
C7 C6 C11 119.0(2)
C7 C6 P1 119.03(17)
C11 C6 P1 121.87(17)
C8 C7 C6 120.7(2)
C8 C7 H7 119.6
C6 C7 H7 119.6
C7 C8 C9 119.7(2)
C7 C8 H8 120.1
C9 C8 H8 120.1
C10 C9 C8 120.4(2)
C10 C9 H9 119.8
C8 C9 H9 119.8
C9 C10 C11 120.3(2)
C9 C10 H10 119.8
C11 C10 H10 119.8
C10 C11 C6 119.8(2)
C10 C11 H11 120.1
C6 C11 H11 120.1
C13 C12 C17 118.4(2)
C13 C12 P1 119.71(16)
C17 C12 P1 121.64(18)
C14 C13 C12 121.5(2)
C14 C13 H13 119.2
C12 C13 H13 119.2
C13 C14 C15 119.6(2)
C13 C14 H14 120.2
C15 C14 H14 120.2
C16 C15 C14 119.5(2)
C16 C15 H15 120.2
C14 C15 H15 120.2
C15 C16 C17 120.9(2)
C15 C16 H16 119.6
C17 C16 H16 119.6
C12 C17 C16 120.0(2)
C12 C17 H17 120.0
C16 C17 H17 120.0
C23 C18 C19 118.1(2)
C23 C18 P1 119.88(16)
C19 C18 P1 121.78(17)
C20 C19 C18 120.4(2)
C20 C19 H19 119.8
C18 C19 H19 119.8
C21 C20 C19 120.6(2)
C21 C20 H20 119.7
C19 C20 H20 119.7
C20 C21 C22 120.0(2)
C20 C21 H21 120.0
C22 C21 H21 120.0
C23 C22 C21 119.7(2)
C23 C22 H22 120.1
C21 C22 H22 120.1
C22 C23 C18 121.1(2)
C22 C23 H23 119.5
C18 C23 H23 119.5
C25 C24 S1 116.09(16)
C25 C24 H24A 108.3
S1 C24 H24A 108.3
C25 C24 H24B 108.3
S1 C24 H24B 108.3
H24A C24 H24B 107.4
O6 C25 C24 105.68(18)
O6 C25 C26 108.6(2)
C24 C25 C26 114.70(18)
O6 C25 H25 109.2
C24 C25 H25 109.2
C26 C25 H25 109.2
C25 C26 S2 115.68(16)
C25 C26 H26A 108.4
S2 C26 H26A 108.4
C25 C26 H26B 108.4
S2 C26 H26B 108.4
H26A C26 H26B 107.4

loop_
_geom_bond_atom_site_label_1
_geom_bond_atom_site_label_2
_geom_bond_distance
Fe1 C2 1.785(3)
Fe1 C3 1.793(3)
Fe1 C1 1.798(3)
Fe1 S2 2.2578(7)
Fe1 S1 2.2689(8)
Fe1 Fe2 2.5256(8)
Fe2 C5 1.773(2)
Fe2 C4 1.775(2)
Fe2 P1 2.2571(9)
Fe2 S1 2.2648(8)
Fe2 S2 2.2715(8)
S1 C24 1.821(2)
S2 C26 1.828(2)
P1 C18 1.826(2)
P1 C6 1.832(2)
P1 C12 1.838(2)
O1 C1 1.150(3)
O2 C2 1.145(3)
O3 C3 1.144(3)
O4 C4 1.145(3)
O5 C5 1.146(3)
O6 C25 1.445(3)
O6 H6 0.8200
C6 C7 1.393(3)
C6 C11 1.397(3)
C7 C8 1.383(3)
C7 H7 0.9300
C8 C9 1.385(4)
C8 H8 0.9300
C9 C10 1.374(4)
C9 H9 0.9300
C10 C11 1.394(3)
C10 H10 0.9300
C11 H11 0.9300
C12 C13 1.391(3)
C12 C17 1.393(3)
C13 C14 1.387(3)
C13 H13 0.9300
C14 C15 1.388(3)
C14 H14 0.9300
C15 C16 1.379(4)
C15 H15 0.9300
C16 C17 1.396(3)
C16 H16 0.9300
C17 H17 0.9300
C18 C23 1.399(3)
C18 C19 1.405(3)
C19 C20 1.380(3)
C19 H19 0.9300
C20 C21 1.379(3)
C20 H20 0.9300
C21 C22 1.392(3)
C21 H21 0.9300
C22 C23 1.381(3)
C22 H22 0.9300
C23 H23 0.9300
C24 C25 1.507(3)
C24 H24A 0.9700
C24 H24B 0.9700
C25 C26 1.509(3)
C25 H25 0.9800
C26 H26A 0.9700
C26 H26B 0.9700

loop_
_geom_torsion_atom_site_label_1
_geom_torsion_atom_site_label_2
_geom_torsion_atom_site_label_3
_geom_torsion_atom_site_label_4
_geom_torsion
C2 Fe1 Fe2 C5 -90.45(11)
C3 Fe1 Fe2 C5 5.86(11)
C1 Fe1 Fe2 C5 136.82(16)
S2 Fe1 Fe2 C5 83.30(8)
S1 Fe1 Fe2 C5 -168.23(8)
C2 Fe1 Fe2 C4 1.51(11)
C3 Fe1 Fe2 C4 97.82(11)
C1 Fe1 Fe2 C4 -131.22(16)
S2 Fe1 Fe2 C4 175.26(8)
S1 Fe1 Fe2 C4 -76.27(8)
C2 Fe1 Fe2 P1 139.57(9)
C3 Fe1 Fe2 P1 -124.12(10)
C1 Fe1 Fe2 P1 6.83(16)
S2 Fe1 Fe2 P1 -46.69(6)
S1 Fe1 Fe2 P1 61.79(6)
C2 Fe1 Fe2 S1 77.78(8)
C3 Fe1 Fe2 S1 174.09(9)
C1 Fe1 Fe2 S1 -54.95(14)
S2 Fe1 Fe2 S1 -108.48(3)
C2 Fe1 Fe2 S2 -173.74(8)
C3 Fe1 Fe2 S2 -77.43(9)
C1 Fe1 Fe2 S2 53.52(14)
S1 Fe1 Fe2 S2 108.48(3)
C5 Fe2 S1 C24 126.79(18)
C4 Fe2 S1 C24 -150.33(11)
P1 Fe2 S1 C24 -57.12(9)
S2 Fe2 S1 C24 49.91(9)
Fe1 Fe2 S1 C24 101.95(9)
C5 Fe2 S1 Fe1 24.84(16)
C4 Fe2 S1 Fe1 107.72(7)
P1 Fe2 S1 Fe1 -159.07(3)
S2 Fe2 S1 Fe1 -52.04(2)
C2 Fe1 S1 C24 141.46(11)
C3 Fe1 S1 C24 -126.5(2)
C1 Fe1 S1 C24 41.04(11)
S2 Fe1 S1 C24 -58.50(8)
Fe2 Fe1 S1 C24 -110.96(8)
C2 Fe1 S1 Fe2 -107.58(8)
C3 Fe1 S1 Fe2 -15.6(2)
C1 Fe1 S1 Fe2 152.00(8)
S2 Fe1 S1 Fe2 52.46(2)
C2 Fe1 S2 C26 128.6(2)
C3 Fe1 S2 C26 -140.82(11)
C1 Fe1 S2 C26 -40.92(11)
S1 Fe1 S2 C26 59.51(8)
Fe2 Fe1 S2 C26 111.71(8)
C2 Fe1 S2 Fe2 16.9(2)
C3 Fe1 S2 Fe2 107.47(9)
C1 Fe1 S2 Fe2 -152.62(8)
S1 Fe1 S2 Fe2 -52.20(2)
C5 Fe2 S2 C26 160.51(10)
C4 Fe2 S2 C26 -112.1(2)
P1 Fe2 S2 C26 63.39(8)
S1 Fe2 S2 C26 -47.49(8)
Fe1 Fe2 S2 C26 -99.86(8)
C5 Fe2 S2 Fe1 -99.63(7)
C4 Fe2 S2 Fe1 -12.2(2)
P1 Fe2 S2 Fe1 163.25(2)
S1 Fe2 S2 Fe1 52.362(19)
C5 Fe2 P1 C18 69.76(11)
C4 Fe2 P1 C18 -21.25(11)
S1 Fe2 P1 C18 -108.35(8)
S2 Fe2 P1 C18 160.49(8)
Fe1 Fe2 P1 C18 -160.28(9)
C5 Fe2 P1 C6 -170.83(11)
C4 Fe2 P1 C6 98.16(11)
S1 Fe2 P1 C6 11.07(9)
S2 Fe2 P1 C6 -80.10(9)
Fe1 Fe2 P1 C6 -40.87(11)
C5 Fe2 P1 C12 -49.13(11)
C4 Fe2 P1 C12 -140.13(11)
S1 Fe2 P1 C12 132.77(8)
S2 Fe2 P1 C12 41.61(9)
Fe1 Fe2 P1 C12 80.84(10)
C2 Fe1 C1 O1 -169(7)
C3 Fe1 C1 O1 96(7)
S2 Fe1 C1 O1 7(7)
S1 Fe1 C1 O1 -79(7)
Fe2 Fe1 C1 O1 -35(7)
C3 Fe1 C2 O2 -177(100)
C1 Fe1 C2 O2 82(12)
S2 Fe1 C2 O2 -88(12)
S1 Fe1 C2 O2 -19(12)
Fe2 Fe1 C2 O2 -73(12)
C2 Fe1 C3 O3 151(7)
C1 Fe1 C3 O3 -108(7)
S2 Fe1 C3 O3 -8(7)
S1 Fe1 C3 O3 60(7)
Fe2 Fe1 C3 O3 46(7)
C5 Fe2 C4 O4 97(5)
P1 Fe2 C4 O4 -166(5)
S1 Fe2 C4 O4 -54(5)
S2 Fe2 C4 O4 10(5)
Fe1 Fe2 C4 O4 0(5)
C4 Fe2 C5 O5 -73(3)
P1 Fe2 C5 O5 -167(3)
S1 Fe2 C5 O5 9(3)
S2 Fe2 C5 O5 85(3)
Fe1 Fe2 C5 O5 30(3)
C18 P1 C6 C7 72.27(19)
C12 P1 C6 C7 177.18(18)
Fe2 P1 C6 C7 -53.3(2)
C18 P1 C6 C11 -110.34(19)
C12 P1 C6 C11 -5.4(2)
Fe2 P1 C6 C11 124.07(17)
C11 C6 C7 C8 0.0(3)
P1 C6 C7 C8 177.48(18)
C6 C7 C8 C9 -1.2(4)
C7 C8 C9 C10 0.7(4)
C8 C9 C10 C11 1.0(4)
C9 C10 C11 C6 -2.2(4)
C7 C6 C11 C10 1.7(3)
P1 C6 C11 C10 -175.67(18)
C18 P1 C12 C13 -172.41(17)
C6 P1 C12 C13 81.55(19)
Fe2 P1 C12 C13 -46.80(19)
C18 P1 C12 C17 13.0(2)
C6 P1 C12 C17 -93.0(2)
Fe2 P1 C12 C17 138.60(17)
C17 C12 C13 C14 0.9(3)
P1 C12 C13 C14 -173.83(17)
C12 C13 C14 C15 -0.5(4)
C13 C14 C15 C16 -0.5(4)
C14 C15 C16 C17 1.1(4)
C13 C12 C17 C16 -0.3(4)
P1 C12 C17 C16 174.3(2)
C15 C16 C17 C12 -0.7(4)
C6 P1 C18 C23 -172.88(18)
C12 P1 C18 C23 81.34(19)
Fe2 P1 C18 C23 -46.4(2)
C6 P1 C18 C19 12.4(2)
C12 P1 C18 C19 -93.3(2)
Fe2 P1 C18 C19 138.92(17)
C23 C18 C19 C20 -2.0(3)
P1 C18 C19 C20 172.81(19)
C18 C19 C20 C21 -0.2(4)
C19 C20 C21 C22 1.6(4)
C20 C21 C22 C23 -0.8(4)
C21 C22 C23 C18 -1.5(4)
C19 C18 C23 C22 2.8(3)
P1 C18 C23 C22 -172.03(18)
Fe2 S1 C24 C25 -7.87(19)
Fe1 S1 C24 C25 66.32(17)
S1 C24 C25 O6 179.67(14)
S1 C24 C25 C26 -60.8(2)
O6 C25 C26 S2 -178.66(14)
C24 C25 C26 S2 63.4(2)
Fe1 S2 C26 C25 -70.71(17)
Fe2 S2 C26 C25 2.86(19)
